data_8104585
loop_
_publ_author_name
'Khan, Arshad'
'Usman, Rabia'
'Refat, Moamen S.'
'Alosaimi, Abeer M.'
'Alghamdi, Mohammed T.'
'Rahman, Faiz-Ur'

_publ_section_title
;
 Crystal structure of
 chlorido-(4-methyl-2-((phenylimino)methyl)phenolato-\k2
 N,O)-(pyridine-\k1 N)platinum(II), C19H17ClN2OPt
;
_journal_issue 6
_journal_name_full 'Zeitschrift f\"ur Kristallographie - New Crystal Structures'
_journal_page_first 1279
_journal_page_last 1281
_journal_paper_doi 10.1515/ncrs-2021-0301
_journal_volume 236
_journal_year 2021
_chemical_formula_sum 'C19 H17 Cl N2 O Pt'
_chemical_formula_weight 519.89
_space_group_crystal_system triclinic
_space_group_IT_number 2
_space_group_name_Hall '-P 1'
_space_group_name_H-M_alt 'P -1'
_atom_sites_solution_hydrogens geom
_cell_angle_alpha 71.659(10)
_cell_angle_beta 84.744(10)
_cell_angle_gamma 89.725(10)
_cell_formula_units_Z 4
_cell_length_a 12.114(7)
_cell_length_b 12.254(8)
_cell_length_c 13.186(8)
_cell_measurement_reflns_used 4352
_cell_measurement_temperature 296(2)
_cell_measurement_theta_max 27.19
_cell_measurement_theta_min 2.46
_cell_volume 1850(2)
_computing_cell_refinement 'Bruker SAINT'
_computing_data_collection 'Bruker APEX2'
_computing_data_reduction 'Bruker SAINT'
_computing_molecular_graphics 'Bruker SHELXTL'
_computing_publication_material 'Bruker SHELXTL'
_computing_structure_refinement 'SHELXL-2014/7 (Sheldrick, 2014)'
_computing_structure_solution 'SHELXS-97 (Sheldrick, 2008)'
_diffrn_ambient_temperature 296(2)
_diffrn_measured_fraction_theta_full 0.987
_diffrn_measured_fraction_theta_max 0.973
_diffrn_measurement_device_type 'Bruker APEX-II CCD'
_diffrn_measurement_method '\f and \w scans'
_diffrn_radiation_type MoK\a
_diffrn_radiation_wavelength 0.71073
_diffrn_reflns_av_R_equivalents 0.0424
_diffrn_reflns_av_unetI/netI 0.0787
_diffrn_reflns_Laue_measured_fraction_full 0.987
_diffrn_reflns_Laue_measured_fraction_max 0.973
_diffrn_reflns_limit_h_max 15
_diffrn_reflns_limit_h_min -15
_diffrn_reflns_limit_k_max 15
_diffrn_reflns_limit_k_min -15
_diffrn_reflns_limit_l_max 17
_diffrn_reflns_limit_l_min -11
_diffrn_reflns_number 13405
_diffrn_reflns_point_group_measured_fraction_full 0.987
_diffrn_reflns_point_group_measured_fraction_max 0.973
_diffrn_reflns_theta_full 25.242
_diffrn_reflns_theta_max 27.551
_diffrn_reflns_theta_min 1.634
_exptl_absorpt_coefficient_mu 7.737
_exptl_absorpt_correction_T_max 0.334
_exptl_absorpt_correction_T_min 0.173
_exptl_absorpt_correction_type multi-scan
_exptl_absorpt_process_details sadabs
_exptl_crystal_colour yellow
_exptl_crystal_density_diffrn 1.867
_exptl_crystal_description block
_exptl_crystal_F_000 992
_exptl_crystal_size_max 0.550
_exptl_crystal_size_mid 0.400
_exptl_crystal_size_min 0.200
_refine_diff_density_max 1.874
_refine_diff_density_min -2.174
_refine_diff_density_rms 0.244
_refine_ls_extinction_coef .
_refine_ls_extinction_method none
_refine_ls_goodness_of_fit_ref 1.028
_refine_ls_hydrogen_treatment constr
_refine_ls_matrix_type full
_refine_ls_number_parameters 435
_refine_ls_number_reflns 8311
_refine_ls_number_restraints 19
_refine_ls_restrained_S_all 1.029
_refine_ls_R_factor_all 0.0775
_refine_ls_R_factor_gt 0.0511
_refine_ls_shift/su_max 0.004
_refine_ls_shift/su_mean 0.000
_refine_ls_structure_factor_coef Fsqd
_refine_ls_weighting_details 'w=1/[\s^2^(Fo^2^)+(0.0956P)^2^] where P=(Fo^2^+2Fc^2^)/3'
_refine_ls_weighting_scheme calc
_refine_ls_wR_factor_gt 0.1446
_refine_ls_wR_factor_ref 0.1644
_reflns_Friedel_coverage 0.000
_reflns_Friedel_fraction_full .
_reflns_Friedel_fraction_max .
_reflns_number_gt 5880
_reflns_number_total 8311
_reflns_threshold_expression 'I > 2\s(I)'
_cod_data_source_file suppl_j_ncrs-2021-0301_suppl.cif
_cod_data_source_block mo_61014a
_cod_database_code 8104585
_shelx_space_group_comment
; 
The symmetry employed for this shelxl refinement is uniquely defined 
by the following loop, which should always be used as a source of 
symmetry information in preference to the above space-group names. 
They are only intended as comments. 
;
_shelx_estimated_absorpt_t_min 0.100
_shelx_estimated_absorpt_t_max 0.307

loop_
_space_group_symop_operation_xyz
'x, y, z'
'-x, -y, -z'

loop_
_atom_site_label
_atom_site_type_symbol
_atom_site_fract_x
_atom_site_fract_y
_atom_site_fract_z
_atom_site_U_iso_or_equiv
_atom_site_adp_type
_atom_site_occupancy
_atom_site_site_symmetry_order
_atom_site_calc_flag
_atom_site_refinement_flags_posn
_atom_site_refinement_flags_adp
_atom_site_refinement_flags_occupancy
_atom_site_disorder_assembly
_atom_site_disorder_group
Pt1 Pt 0.18009(3) 0.03568(3) 0.19872(3) 0.03592(13) Uani 1 1 d . . . . .
Pt2 Pt 0.68252(3) 0.33125(3) 0.19834(3) 0.03727(13) Uani 1 1 d . . . . .
Cl1 Cl 0.1784(2) -0.1114(3) 0.1260(3) 0.0605(8) Uani 1 1 d . . . . .
Cl2 Cl 0.6815(2) 0.5276(2) 0.1190(3) 0.0655(8) Uani 1 1 d . . . . .
N1 N 0.0221(7) 0.0089(7) 0.2603(7) 0.0377(17) Uani 1 1 d . . . . .
N2 N 0.3379(7) 0.0727(8) 0.1339(7) 0.044(2) Uani 1 1 d . . . . .
N3 N 0.5231(7) 0.3216(7) 0.2591(7) 0.0383(18) Uani 1 1 d . . . . .
N4 N 0.8425(7) 0.3338(7) 0.1330(7) 0.044(2) Uani 1 1 d . . . . .
O1 O 0.2002(5) 0.1639(7) 0.2583(7) 0.055(2) Uani 1 1 d . . . . .
O2 O 0.7023(6) 0.1616(6) 0.2605(6) 0.0460(17) Uani 1 1 d . . . . .
C1 C 0.1246(8) 0.2057(9) 0.3107(8) 0.041(2) Uani 1 1 d . . . . .
C2 C 0.0142(8) 0.1610(8) 0.3430(8) 0.038(2) Uani 1 1 d . . . . .
C3 C -0.0624(9) 0.2186(9) 0.3918(9) 0.047(2) Uani 1 1 d . . . . .
H3 H -0.1352 0.1901 0.4083 0.056 Uiso 1 1 calc R U . . .
C4 C -0.0347(9) 0.3181(9) 0.4173(9) 0.047(2) Uani 1 1 d . . . . .
C5 C 0.0748(10) 0.3574(11) 0.3896(10) 0.059(3) Uani 1 1 d . . . . .
H5 H 0.0968 0.4210 0.4075 0.070 Uiso 1 1 calc R U . . .
C6 C 0.1511(9) 0.3073(10) 0.3377(10) 0.051(3) Uani 1 1 d . . . . .
H6 H 0.2224 0.3394 0.3189 0.061 Uiso 1 1 calc R U . . .
C7 C -0.0295(8) 0.0678(8) 0.3133(8) 0.039(2) Uani 1 1 d . . . . .
H7 H -0.1039 0.0481 0.3352 0.047 Uiso 1 1 calc R U . . .
C8 C -0.0496(8) -0.0800(8) 0.2439(10) 0.045(2) Uani 1 1 d . . . . .
C9 C -0.0956(9) -0.0643(11) 0.1505(11) 0.055(3) Uani 1 1 d . . . . .
H9 H -0.0782 0.0042 0.0955 0.066 Uiso 1 1 calc R U . . .
C10 C -0.1643(11) -0.1397(12) 0.1311(13) 0.066(4) Uani 1 1 d . . . . .
H10 H -0.1923 -0.1263 0.0650 0.079 Uiso 1 1 calc R U . . .
C11 C -0.1918(13) -0.2434(15) 0.2204(17) 0.089(6) Uani 1 1 d . . . . .
H11 H -0.2404 -0.2981 0.2127 0.106 Uiso 1 1 calc R U . . .
C12 C -0.1478(14) -0.2616(14) 0.3145(18) 0.104(6) Uani 1 1 d . . . . .
H12 H -0.1648 -0.3295 0.3704 0.125 Uiso 1 1 calc R U . . .
C13 C -0.0761(11) -0.1785(9) 0.3287(10) 0.057(3) Uani 1 1 d . . . . .
H13 H -0.0472 -0.1899 0.3941 0.068 Uiso 1 1 calc R U . . .
C14 C -0.1162(12) 0.3737(13) 0.4744(16) 0.092(6) Uani 1 1 d . . . . .
H14A H -0.1250 0.3299 0.5492 0.137 Uiso 1 1 calc R U . . .
H14B H -0.1862 0.3770 0.4449 0.137 Uiso 1 1 calc R U . . .
H14C H -0.0903 0.4502 0.4660 0.137 Uiso 1 1 calc R U . . .
C15 C 0.3699(9) 0.1831(11) 0.0767(9) 0.053(3) Uani 1 1 d . . . . .
H15 H 0.3157 0.2385 0.0673 0.063 Uiso 1 1 calc R U . . .
C16 C 0.4750(11) 0.2192(11) 0.0318(11) 0.062(3) Uani 1 1 d . . . . .
H16 H 0.4933 0.2953 -0.0077 0.074 Uiso 1 1 calc R U . . .
C17 C 0.5541(10) 0.1302(17) 0.0509(13) 0.083(5) Uani 1 1 d . . . . .
H17 H 0.6273 0.1480 0.0221 0.099 Uiso 1 1 calc R U . . .
C18 C 0.5244(9) 0.0173(12) 0.1117(10) 0.059(3) Uani 1 1 d . . . . .
H18 H 0.5769 -0.0398 0.1255 0.071 Uiso 1 1 calc R U . . .
C19 C 0.4198(9) -0.0059(10) 0.1490(8) 0.046(2) Uani 1 1 d . . . . .
H19 H 0.4002 -0.0816 0.1886 0.056 Uiso 1 1 calc R U . . .
C20 C 0.6213(8) 0.0837(8) 0.3105(7) 0.036(2) Uani 1 1 d . . . . .
C21 C 0.5102(7) 0.1110(7) 0.3312(7) 0.0316(18) Uani 1 1 d . . . . .
C22 C 0.4337(8) 0.0211(10) 0.3808(9) 0.050(3) Uani 1 1 d . . . . .
H22 H 0.3612 0.0392 0.3978 0.059 Uiso 1 1 calc R U . . .
C23 C 0.4591(9) -0.0885(12) 0.4046(10) 0.058(3) Uani 1 1 d . . . . .
C24 C 0.5723(9) -0.1174(10) 0.3859(9) 0.052(3) Uani 1 1 d . . . . .
H24 H 0.5927 -0.1940 0.4060 0.062 Uiso 1 1 calc R U . . .
C25 C 0.6505(9) -0.0315(9) 0.3381(9) 0.048(3) Uani 1 1 d . . . . .
H25 H 0.7235 -0.0503 0.3240 0.057 Uiso 1 1 calc R U . . .
C26 C 0.4711(8) 0.2236(8) 0.3078(8) 0.037(2) Uani 1 1 d . . . . .
H26 H 0.3968 0.2290 0.3305 0.044 Uiso 1 1 calc R U . . .
C27 C 0.4550(9) 0.4239(10) 0.2484(11) 0.053(3) Uani 1 1 d . . . . .
C28 C 0.4387(17) 0.4658(13) 0.3326(16) 0.100(6) Uani 1 1 d . . . . .
H28 H 0.4726 0.4329 0.3952 0.120 Uiso 1 1 calc R U . . .
C29 C 0.3717(18) 0.5569(15) 0.3225(18) 0.112(6) Uani 1 1 d . U . . .
H29 H 0.3622 0.5886 0.3781 0.135 Uiso 1 1 calc R U . . .
C30 C 0.3179(18) 0.6029(16) 0.2331(19) 0.112(6) Uani 1 1 d . U . . .
H30 H 0.2704 0.6639 0.2282 0.134 Uiso 1 1 calc R U . . .
C31 C 0.3351(14) 0.5581(13) 0.1516(15) 0.088(5) Uani 1 1 d . U . . .
H31 H 0.3002 0.5900 0.0893 0.106 Uiso 1 1 calc R U . . .
C32 C 0.4021(9) 0.4678(11) 0.1590(11) 0.061(3) Uani 1 1 d . . . . .
H32 H 0.4116 0.4364 0.1032 0.073 Uiso 1 1 calc R U . . .
C33 C 0.3727(10) -0.1838(9) 0.4537(11) 0.058(3) Uani 1 1 d . . . . .
H33A H 0.3303 -0.1695 0.5132 0.088 Uiso 1 1 calc R U . . .
H33B H 0.4088 -0.2561 0.4782 0.088 Uiso 1 1 calc R U . . .
H33C H 0.3242 -0.1863 0.4007 0.088 Uiso 1 1 calc R U . . .
C34 C 0.8717(9) 0.2678(11) 0.0737(11) 0.060(3) Uani 1 1 d . . . . .
H34 H 0.8171 0.2211 0.0620 0.072 Uiso 1 1 calc R U . . .
C35 C 0.9775(10) 0.2635(11) 0.0279(12) 0.073(4) Uani 1 1 d D . . . .
H35 H 0.9937 0.2153 -0.0132 0.088 Uiso 1 1 calc R U . . .
C36 C 1.0565(11) 0.3303(13) 0.0439(12) 0.077(4) Uani 1 1 d D . . . .
H36 H 1.1284 0.3290 0.0131 0.092 Uiso 1 1 calc R U . . .
C37 C 1.0331(10) 0.4000(12) 0.1046(11) 0.066(4) Uani 1 1 d . . . . .
H37 H 1.0877 0.4476 0.1147 0.079 Uiso 1 1 calc R U . . .
C38 C 0.9214(9) 0.3987(10) 0.1529(10) 0.064(4) Uani 1 1 d . . . . .
H38 H 0.9040 0.4427 0.1979 0.077 Uiso 1 1 calc R U . . .

loop_
_atom_site_aniso_label
_atom_site_aniso_U_11
_atom_site_aniso_U_22
_atom_site_aniso_U_33
_atom_site_aniso_U_23
_atom_site_aniso_U_13
_atom_site_aniso_U_12
Pt1 0.0282(2) 0.0406(2) 0.0397(2) -0.01348(16) -0.00440(15) 0.00578(14)
Pt2 0.0308(2) 0.0360(2) 0.0438(2) -0.01080(16) -0.00315(16) -0.00179(14)
Cl1 0.0449(14) 0.0651(18) 0.086(2) -0.0458(17) 0.0001(14) 0.0061(13)
Cl2 0.0498(16) 0.0409(14) 0.095(2) -0.0076(15) -0.0020(16) -0.0067(12)
N1 0.039(4) 0.034(4) 0.039(4) -0.010(3) -0.005(4) 0.005(3)
N2 0.032(4) 0.067(6) 0.040(5) -0.028(4) -0.004(4) 0.006(4)
N3 0.034(4) 0.039(4) 0.039(5) -0.011(4) 0.006(3) -0.001(3)
N4 0.040(5) 0.046(5) 0.035(5) 0.003(4) 0.003(4) -0.013(4)
O1 0.025(3) 0.072(5) 0.082(6) -0.048(5) 0.001(3) -0.001(3)
O2 0.031(3) 0.032(3) 0.065(5) -0.004(3) 0.005(3) 0.000(3)
C1 0.031(5) 0.046(5) 0.048(6) -0.022(5) 0.001(4) 0.006(4)
C2 0.040(5) 0.038(5) 0.036(5) -0.011(4) -0.008(4) -0.001(4)
C3 0.043(6) 0.038(5) 0.054(7) -0.010(5) 0.006(5) -0.004(4)
C4 0.053(6) 0.045(6) 0.045(6) -0.017(5) 0.002(5) -0.006(5)
C5 0.059(7) 0.070(8) 0.060(8) -0.042(7) -0.002(6) -0.010(6)
C6 0.040(6) 0.059(7) 0.062(7) -0.033(6) 0.003(5) -0.006(5)
C7 0.035(5) 0.043(5) 0.039(5) -0.012(4) -0.003(4) -0.006(4)
C8 0.032(5) 0.032(5) 0.069(7) -0.014(5) -0.003(5) 0.006(4)
C9 0.035(5) 0.066(7) 0.069(8) -0.028(6) -0.006(5) 0.003(5)
C10 0.055(7) 0.075(9) 0.086(10) -0.050(8) -0.023(7) 0.013(7)
C11 0.066(9) 0.092(12) 0.141(17) -0.084(13) -0.013(10) 0.002(8)
C12 0.085(11) 0.064(9) 0.151(19) -0.023(11) 0.018(12) -0.040(9)
C13 0.077(8) 0.037(6) 0.055(7) -0.010(5) -0.011(6) -0.001(5)
C14 0.061(8) 0.077(9) 0.152(17) -0.072(11) 0.036(9) -0.019(7)
C15 0.042(6) 0.077(8) 0.046(6) -0.030(6) 0.000(5) -0.001(5)
C16 0.060(8) 0.059(7) 0.066(8) -0.021(6) 0.001(6) -0.005(6)
C17 0.037(6) 0.150(15) 0.085(11) -0.073(11) 0.004(7) -0.022(8)
C18 0.041(6) 0.090(9) 0.064(8) -0.045(7) -0.023(6) 0.028(6)
C19 0.045(6) 0.062(7) 0.034(5) -0.017(5) -0.008(4) 0.014(5)
C20 0.042(5) 0.037(5) 0.034(5) -0.017(4) -0.011(4) 0.016(4)
C21 0.027(4) 0.036(5) 0.032(5) -0.011(4) -0.001(4) -0.003(3)
C22 0.031(5) 0.077(8) 0.055(7) -0.043(6) 0.004(5) -0.011(5)
C23 0.041(6) 0.084(9) 0.061(8) -0.044(7) 0.004(5) -0.021(6)
C24 0.054(7) 0.048(6) 0.054(7) -0.018(5) -0.004(5) 0.007(5)
C25 0.038(5) 0.046(6) 0.061(7) -0.020(5) -0.001(5) 0.009(4)
C26 0.036(5) 0.032(5) 0.038(5) -0.006(4) 0.000(4) -0.004(4)
C27 0.036(6) 0.052(6) 0.069(8) -0.018(6) 0.005(5) 0.003(5)
C28 0.133(16) 0.064(9) 0.114(14) -0.040(10) -0.035(12) 0.048(10)
C29 0.147(14) 0.076(9) 0.125(13) -0.046(9) -0.015(11) 0.056(10)
C30 0.108(12) 0.086(11) 0.129(14) -0.027(11) 0.019(11) 0.013(10)
C31 0.075(9) 0.067(8) 0.092(11) 0.014(8) 0.013(8) 0.006(7)
C32 0.035(6) 0.070(8) 0.065(8) -0.004(6) -0.002(5) 0.010(5)
C33 0.057(7) 0.043(6) 0.070(8) -0.011(5) -0.003(6) -0.003(5)
C34 0.034(6) 0.072(8) 0.071(9) -0.019(7) -0.002(5) 0.009(5)
C35 0.052(8) 0.057(8) 0.084(10) 0.009(7) 0.020(7) 0.015(6)
C36 0.042(7) 0.101(11) 0.067(9) -0.001(8) 0.009(7) 0.000(7)
C37 0.040(6) 0.069(8) 0.074(9) 0.003(7) -0.020(6) 0.006(6)
C38 0.043(6) 0.057(7) 0.064(8) 0.024(6) -0.016(6) -0.029(5)

loop_
_atom_type_symbol
_atom_type_description
_atom_type_scat_dispersion_real
_atom_type_scat_dispersion_imag
_atom_type_scat_source
C C 0.0033 0.0016 'International Tables Vol C Tables 4.2.6.8 and 6.1.1.4'
H H 0.0000 0.0000 'International Tables Vol C Tables 4.2.6.8 and 6.1.1.4'
N N 0.0061 0.0033 'International Tables Vol C Tables 4.2.6.8 and 6.1.1.4'
O O 0.0106 0.0060 'International Tables Vol C Tables 4.2.6.8 and 6.1.1.4'
Cl Cl 0.1484 0.1585 'International Tables Vol C Tables 4.2.6.8 and 6.1.1.4'
Pt Pt -1.7033 8.3905 'International Tables Vol C Tables 4.2.6.8 and 6.1.1.4'

loop_
_geom_angle_atom_site_label_1
_geom_angle_atom_site_label_2
_geom_angle_atom_site_label_3
_geom_angle
_geom_angle_site_symmetry_1
_geom_angle_site_symmetry_3
O1 Pt1 N1 92.3(3) . .
O1 Pt1 N2 85.3(3) . .
N1 Pt1 N2 176.6(3) . .
O1 Pt1 Cl1 173.5(2) . .
N1 Pt1 Cl1 94.1(2) . .
N2 Pt1 Cl1 88.4(2) . .
O2 Pt2 N3 93.2(3) . .
O2 Pt2 N4 84.8(3) . .
N3 Pt2 N4 176.7(3) . .
O2 Pt2 Cl2 173.2(2) . .
N3 Pt2 Cl2 93.6(2) . .
N4 Pt2 Cl2 88.4(3) . .
C7 N1 C8 112.7(8) . .
C7 N1 Pt1 125.1(7) . .
C8 N1 Pt1 122.2(6) . .
C19 N2 C15 115.9(9) . .
C19 N2 Pt1 123.8(8) . .
C15 N2 Pt1 120.1(7) . .
C26 N3 C27 114.9(8) . .
C26 N3 Pt2 122.3(7) . .
C27 N3 Pt2 122.8(6) . .
C34 N4 C38 118.2(11) . .
C34 N4 Pt2 120.6(7) . .
C38 N4 Pt2 121.1(9) . .
C1 O1 Pt1 126.5(6) . .
C20 O2 Pt2 125.5(6) . .
O1 C1 C2 125.4(8) . .
O1 C1 C6 118.8(8) . .
C2 C1 C6 115.8(8) . .
C3 C2 C1 120.2(8) . .
C3 C2 C7 116.0(9) . .
C1 C2 C7 123.1(9) . .
C2 C3 C4 123.0(9) . .
C5 C4 C3 116.0(10) . .
C5 C4 C14 122.2(9) . .
C3 C4 C14 121.8(10) . .
C6 C5 C4 123.1(10) . .
C5 C6 C1 121.8(9) . .
N1 C7 C2 127.5(9) . .
C9 C8 C13 119.2(10) . .
C9 C8 N1 122.0(10) . .
C13 C8 N1 118.6(10) . .
C10 C9 C8 125.3(13) . .
C9 C10 C11 115.3(13) . .
C12 C11 C10 120.9(13) . .
C11 C12 C13 120.4(16) . .
C8 C13 C12 118.8(14) . .
N2 C15 C16 125.5(12) . .
C15 C16 C17 114.2(12) . .
C18 C17 C16 121.5(11) . .
C19 C18 C17 117.9(12) . .
C18 C19 N2 124.9(12) . .
O2 C20 C25 116.4(8) . .
O2 C20 C21 124.4(8) . .
C25 C20 C21 119.2(9) . .
C22 C21 C26 117.2(9) . .
C22 C21 C20 118.4(9) . .
C26 C21 C20 124.4(8) . .
C23 C22 C21 123.3(10) . .
C22 C23 C24 118.8(10) . .
C22 C23 C33 121.8(10) . .
C24 C23 C33 119.3(11) . .
C25 C24 C23 119.7(10) . .
C24 C25 C20 120.5(10) . .
N3 C26 C21 129.7(9) . .
C32 C27 C28 121.3(12) . .
C32 C27 N3 119.2(11) . .
C28 C27 N3 119.2(12) . .
C29 C28 C27 118.1(18) . .
C28 C29 C30 121.6(19) . .
C31 C30 C29 118.5(18) . .
C30 C31 C32 121.2(18) . .
C27 C32 C31 119.2(14) . .
N4 C34 C35 124.1(12) . .
C36 C35 C34 118.5(13) . .
C35 C36 C37 120.8(13) . .
C36 C37 C38 118.3(12) . .
N4 C38 C37 119.9(13) . .

loop_
_geom_bond_atom_site_label_1
_geom_bond_atom_site_label_2
_geom_bond_distance
_geom_bond_site_symmetry_2
Pt1 O1 1.990(7) .
Pt1 N1 1.996(8) .
Pt1 N2 2.014(8) .
Pt1 Cl1 2.294(3) .
Pt2 O2 2.002(7) .
Pt2 N3 2.011(8) .
Pt2 N4 2.044(9) .
Pt2 Cl2 2.302(3) .
N1 C7 1.278(12) .
N1 C8 1.476(12) .
N2 C19 1.362(13) .
N2 C15 1.364(15) .
N3 C26 1.304(12) .
N3 C27 1.474(13) .
N4 C34 1.318(15) .
N4 C38 1.341(13) .
O1 C1 1.297(10) .
O2 C20 1.343(12) .
C1 C2 1.423(13) .
C1 C6 1.444(13) .
C2 C3 1.393(13) .
C2 C7 1.437(12) .
C3 C4 1.413(13) .
C4 C5 1.390(15) .
C4 C14 1.478(15) .
C5 C6 1.358(14) .
C8 C9 1.356(17) .
C8 C13 1.379(16) .
C9 C10 1.345(16) .
C10 C11 1.45(2) .
C11 C12 1.35(3) .
C12 C13 1.409(18) .
C15 C16 1.367(16) .
C16 C17 1.43(2) .
C17 C18 1.39(2) .
C18 C19 1.315(16) .
C20 C25 1.395(13) .
C20 C21 1.409(12) .
C21 C22 1.395(13) .
C21 C26 1.406(12) .
C22 C23 1.320(17) .
C23 C24 1.434(16) .
C23 C33 1.513(15) .
C24 C25 1.373(15) .
C27 C32 1.352(17) .
C27 C28 1.360(19) .
C28 C29 1.36(2) .
C29 C30 1.36(3) .
C30 C31 1.35(2) .
C31 C32 1.353(19) .
C34 C35 1.374(16) .
C35 C36 1.335(14) .
C36 C37 1.355(19) .
C37 C38 1.439(18) .

loop_
_geom_torsion_atom_site_label_1
_geom_torsion_atom_site_label_2
_geom_torsion_atom_site_label_3
_geom_torsion_atom_site_label_4
_geom_torsion
_geom_torsion_site_symmetry_1
_geom_torsion_site_symmetry_2
_geom_torsion_site_symmetry_3
_geom_torsion_site_symmetry_4
Pt1 O1 C1 C2 5.3(17) . . . .
Pt1 O1 C1 C6 -173.2(8) . . . .
O1 C1 C2 C3 -175.0(11) . . . .
C6 C1 C2 C3 3.5(15) . . . .
O1 C1 C2 C7 -5.0(17) . . . .
C6 C1 C2 C7 173.5(10) . . . .
C1 C2 C3 C4 -3.7(17) . . . .
C7 C2 C3 C4 -174.3(10) . . . .
C2 C3 C4 C5 0.7(17) . . . .
C2 C3 C4 C14 -176.6(13) . . . .
C3 C4 C5 C6 2(2) . . . .
C14 C4 C5 C6 179.7(15) . . . .
C4 C5 C6 C1 -2(2) . . . .
O1 C1 C6 C5 178.0(12) . . . .
C2 C1 C6 C5 -0.6(18) . . . .
C8 N1 C7 C2 -179.6(10) . . . .
Pt1 N1 C7 C2 -2.4(16) . . . .
C3 C2 C7 N1 173.9(11) . . . .
C1 C2 C7 N1 3.5(17) . . . .
C7 N1 C8 C9 99.5(12) . . . .
Pt1 N1 C8 C9 -77.8(11) . . . .
C7 N1 C8 C13 -76.1(12) . . . .
Pt1 N1 C8 C13 106.6(10) . . . .
C13 C8 C9 C10 -2.2(17) . . . .
N1 C8 C9 C10 -177.8(10) . . . .
C8 C9 C10 C11 1.9(18) . . . .
C9 C10 C11 C12 -2(2) . . . .
C10 C11 C12 C13 2(2) . . . .
C9 C8 C13 C12 1.9(18) . . . .
N1 C8 C13 C12 177.7(11) . . . .
C11 C12 C13 C8 -2(2) . . . .
C19 N2 C15 C16 1.9(15) . . . .
Pt1 N2 C15 C16 177.9(9) . . . .
N2 C15 C16 C17 -1.1(18) . . . .
C15 C16 C17 C18 -0.9(18) . . . .
C16 C17 C18 C19 1.8(18) . . . .
C17 C18 C19 N2 -1.0(17) . . . .
C15 N2 C19 C18 -0.8(15) . . . .
Pt1 N2 C19 C18 -176.7(8) . . . .
Pt2 O2 C20 C25 173.5(7) . . . .
Pt2 O2 C20 C21 -3.3(13) . . . .
O2 C20 C21 C22 177.9(9) . . . .
C25 C20 C21 C22 1.2(13) . . . .
O2 C20 C21 C26 -3.8(14) . . . .
C25 C20 C21 C26 179.5(9) . . . .
C26 C21 C22 C23 178.3(10) . . . .
C20 C21 C22 C23 -3.3(15) . . . .
C21 C22 C23 C24 4.5(17) . . . .
C21 C22 C23 C33 -177.1(11) . . . .
C22 C23 C24 C25 -3.8(17) . . . .
C33 C23 C24 C25 177.8(11) . . . .
C23 C24 C25 C20 1.9(17) . . . .
O2 C20 C25 C24 -177.6(10) . . . .
C21 C20 C25 C24 -0.7(15) . . . .
C27 N3 C26 C21 179.9(10) . . . .
Pt2 N3 C26 C21 2.2(14) . . . .
C22 C21 C26 N3 -177.3(10) . . . .
C20 C21 C26 N3 4.4(16) . . . .
C26 N3 C27 C32 -92.0(12) . . . .
Pt2 N3 C27 C32 85.6(11) . . . .
C26 N3 C27 C28 82.0(15) . . . .
Pt2 N3 C27 C28 -100.3(14) . . . .
C32 C27 C28 C29 -3(3) . . . .
N3 C27 C28 C29 -177.1(16) . . . .
C27 C28 C29 C30 3(3) . . . .
C28 C29 C30 C31 -2(3) . . . .
C29 C30 C31 C32 2(3) . . . .
C28 C27 C32 C31 3(2) . . . .
N3 C27 C32 C31 176.6(11) . . . .
C30 C31 C32 C27 -2(2) . . . .
C38 N4 C34 C35 -2.0(19) . . . .
Pt2 N4 C34 C35 -179.3(10) . . . .
N4 C34 C35 C36 0(2) . . . .
C34 C35 C36 C37 1(2) . . . .
C35 C36 C37 C38 1(2) . . . .
C34 N4 C38 C37 3.6(16) . . . .
Pt2 N4 C38 C37 -179.1(8) . . . .
C36 C37 C38 N4 -3.3(18) . . . .
